data_7128382
loop_
_publ_author_name
'Changmai, Sumi'
'Sultana, Sabera'
'Sarma, Bipul'
'Gogoi, Sanjib'

_publ_section_title
;
 Pd(II)-Catalyzed alkyne annulation through allylic isomerization:
 synthesis of spiro-cyclopentadiene pyrazolones.
;
_journal_issue 49
_journal_name_full 'Chemical communications (Cambridge, England)'
_journal_page_first 6027
_journal_page_last 6030
_journal_paper_doi 10.1039/d1cc02155a
_journal_volume 57
_journal_year 2021
_chemical_formula_sum 'C39 H30 N2 O'
_chemical_formula_weight 542.65
_space_group_crystal_system triclinic
_space_group_IT_number 2
_space_group_name_Hall '-P 1'
_space_group_name_H-M_alt 'P -1'
_atom_sites_solution_hydrogens geom
_audit_creation_method SHELXL-2014/7
_audit_update_record
;
2019-08-01 deposited with the CCDC.	2021-05-12 downloaded from the CCDC.
;
_cell_angle_alpha 76.694(3)
_cell_angle_beta 86.042(3)
_cell_angle_gamma 85.353(3)
_cell_formula_units_Z 4
_cell_length_a 10.9996(6)
_cell_length_b 12.1270(6)
_cell_length_c 23.4345(12)
_cell_measurement_reflns_used 6617
_cell_measurement_temperature 100(2)
_cell_measurement_theta_max 20.75
_cell_measurement_theta_min 2.19
_cell_volume 3028.0(3)
_computing_cell_refinement 'Bruker SAINT'
_computing_data_collection 'Bruker APEX2'
_computing_data_reduction 'Bruker SAINT'
_computing_molecular_graphics 'Bruker SHELXTL'
_computing_publication_material 'Bruker SHELXTL'
_computing_structure_refinement 'SHELXL-2014/7 (Sheldrick, 2014)'
_computing_structure_solution 'SHELXS-97 (Sheldrick 2008)'
_diffrn_ambient_temperature 100(2)
_diffrn_measured_fraction_theta_full 1.000
_diffrn_measured_fraction_theta_max 0.977
_diffrn_measurement_device_type 'Bruker APEX-II CCD'
_diffrn_measurement_method '\f and \w scans'
_diffrn_radiation_type MoK\a
_diffrn_radiation_wavelength 0.71073
_diffrn_reflns_av_R_equivalents 0.1002
_diffrn_reflns_av_unetI/netI 0.0806
_diffrn_reflns_Laue_measured_fraction_full 1.000
_diffrn_reflns_Laue_measured_fraction_max 0.977
_diffrn_reflns_limit_h_max 14
_diffrn_reflns_limit_h_min -14
_diffrn_reflns_limit_k_max 16
_diffrn_reflns_limit_k_min -16
_diffrn_reflns_limit_l_max 31
_diffrn_reflns_limit_l_min -31
_diffrn_reflns_number 101889
_diffrn_reflns_point_group_measured_fraction_full 1.000
_diffrn_reflns_point_group_measured_fraction_max 0.977
_diffrn_reflns_theta_full 25.000
_diffrn_reflns_theta_max 28.819
_diffrn_reflns_theta_min 1.729
_exptl_absorpt_coefficient_mu 0.071
_exptl_absorpt_correction_T_max 0.989
_exptl_absorpt_correction_T_min 0.981
_exptl_absorpt_correction_type multi-scan
_exptl_absorpt_process_details SADABS
_exptl_crystal_colour brown
_exptl_crystal_density_diffrn 1.190
_exptl_crystal_description block
_exptl_crystal_F_000 1144
_exptl_crystal_size_max 0.340
_exptl_crystal_size_mid 0.230
_exptl_crystal_size_min 0.150
_refine_diff_density_max 0.165
_refine_diff_density_min -0.215
_refine_diff_density_rms 0.046
_refine_ls_extinction_method none
_refine_ls_goodness_of_fit_ref 0.937
_refine_ls_hydrogen_treatment constr
_refine_ls_matrix_type full
_refine_ls_number_parameters 759
_refine_ls_number_reflns 15450
_refine_ls_number_restraints 0
_refine_ls_restrained_S_all 0.937
_refine_ls_R_factor_all 0.1479
_refine_ls_R_factor_gt 0.0606
_refine_ls_shift/su_max 0.000
_refine_ls_shift/su_mean 0.000
_refine_ls_structure_factor_coef Fsqd
_refine_ls_weighting_details 'w=1/[\s^2^(Fo^2^)+(0.1000P)^2^] where P=(Fo^2^+2Fc^2^)/3'
_refine_ls_weighting_scheme calc
_refine_ls_wR_factor_gt 0.1449
_refine_ls_wR_factor_ref 0.1920
_reflns_Friedel_coverage 0.000
_reflns_number_gt 7364
_reflns_number_total 15450
_reflns_threshold_expression 'I > 2\s(I)'
_cod_data_source_file d1cc02155a2.cif
_cod_data_source_block SC25
_cod_depositor_comments 'Adding full bibliography for 7128382--7128383.cif.'
_cod_database_code 7128382
_shelx_shelxl_version_number 2014/7
_shelx_space_group_comment
;
The symmetry employed for this shelxl refinement is uniquely defined
by the following loop, which should always be used as a source of
symmetry information in preference to the above space-group names.
They are only intended as comments.
;
_shelx_estimated_absorpt_t_min 0.976
_shelx_estimated_absorpt_t_max 0.989

loop_
_space_group_symop_operation_xyz
'x, y, z'
'-x, -y, -z'

loop_
_atom_site_label
_atom_site_type_symbol
_atom_site_fract_x
_atom_site_fract_y
_atom_site_fract_z
_atom_site_U_iso_or_equiv
_atom_site_adp_type
_atom_site_occupancy
_atom_site_site_symmetry_order
_atom_site_calc_flag
_atom_site_refinement_flags_posn
_atom_site_refinement_flags_adp
_atom_site_refinement_flags_occupancy
_atom_site_disorder_assembly
_atom_site_disorder_group
C1 C 0.01622(18) 0.27276(17) 0.17089(9) 0.0407(5) Uani 1 1 d . . . . .
C4 C 0.13504(18) 0.40275(17) 0.10558(9) 0.0423(5) Uani 1 1 d . . . . .
C5 C 0.06248(18) 0.39135(17) 0.15534(9) 0.0409(5) Uani 1 1 d . . . . .
C3 C 0.13864(19) 0.29675(18) 0.08346(9) 0.0445(5) Uani 1 1 d . . . . .
C2 C 0.07040(18) 0.22066(17) 0.12042(9) 0.0431(5) Uani 1 1 d . . . . .
N7 N -0.14109(14) 0.17387(15) 0.23081(7) 0.0450(4) Uani 1 1 d . . . . .
N8 N -0.03119(14) 0.15713(14) 0.26346(7) 0.0437(4) Uani 1 1 d . . . . .
C33 C -0.12029(18) 0.26243(17) 0.18118(9) 0.0423(5) Uani 1 1 d . . . . .
C30 C 0.06558(19) 0.20621(17) 0.22938(9) 0.0410(5) Uani 1 1 d . . . . .
C34 C -0.01529(19) 0.05561(18) 0.30831(9) 0.0463(5) Uani 1 1 d . . . . .
C24 C 0.04839(19) 0.46654(16) 0.19756(9) 0.0426(5) Uani 1 1 d . . . . .
C6 C 0.03373(19) 0.10890(18) 0.11482(9) 0.0448(5) Uani 1 1 d . . . . .
C18 C 0.2074(2) 0.50308(19) 0.08042(9) 0.0469(5) Uani 1 1 d . . . . .
C12 C 0.20502(19) 0.27823(19) 0.02885(9) 0.0473(5) Uani 1 1 d . . . . .
C35 C 0.0636(2) 0.0543(2) 0.35208(10) 0.0581(6) Uani 1 1 d . . . . .
H35 H 0.1034 0.1188 0.3527 0.070 Uiso 1 1 calc R U . . .
C39 C -0.0766(2) -0.03985(19) 0.30809(10) 0.0550(6) Uani 1 1 d . . . . .
H39 H -0.1298 -0.0386 0.2788 0.066 Uiso 1 1 calc R U . . .
C17 C 0.2000(2) 0.3606(2) -0.02331(10) 0.0605(6) Uani 1 1 d . . . . .
H17 H 0.1541 0.4288 -0.0243 0.073 Uiso 1 1 calc R U . . .
C29 C -0.0593(2) 0.5289(2) 0.20721(12) 0.0626(7) Uani 1 1 d . . . . .
H29 H -0.1281 0.5232 0.1874 0.075 Uiso 1 1 calc R U . . .
C13 C 0.2742(2) 0.1770(2) 0.02883(11) 0.0573(6) Uani 1 1 d . . . . .
H13 H 0.2788 0.1207 0.0632 0.069 Uiso 1 1 calc R U . . .
C19 C 0.3311(2) 0.4889(2) 0.06494(10) 0.0541(6) Uani 1 1 d . . . . .
H19 H 0.3683 0.4162 0.0681 0.065 Uiso 1 1 calc R U . . .
C25 C 0.1466(2) 0.4749(2) 0.22967(11) 0.0631(7) Uani 1 1 d . . . . .
H25 H 0.2195 0.4327 0.2247 0.076 Uiso 1 1 calc R U . . .
C11 C 0.0578(2) 0.0106(2) 0.15728(12) 0.0665(7) Uani 1 1 d . . . . .
H11 H 0.1027 0.0135 0.1890 0.080 Uiso 1 1 calc R U . . .
C23 C 0.1544(2) 0.6123(2) 0.07464(11) 0.0627(7) Uani 1 1 d . . . . .
H23 H 0.0715 0.6231 0.0843 0.075 Uiso 1 1 calc R U . . .
C7 C -0.0339(2) 0.1007(2) 0.06867(11) 0.0648(7) Uani 1 1 d . . . . .
H7 H -0.0518 0.1652 0.0395 0.078 Uiso 1 1 calc R U . . .
C38 C -0.0579(2) -0.1368(2) 0.35183(12) 0.0667(7) Uani 1 1 d . . . . .
H38 H -0.0992 -0.2008 0.3521 0.080 Uiso 1 1 calc R U . . .
C9 C -0.0507(3) -0.0984(2) 0.10753(15) 0.0751(8) Uani 1 1 d . . . . .
H9 H -0.0789 -0.1674 0.1053 0.090 Uiso 1 1 calc R U . . .
C20 C 0.3993(2) 0.5830(3) 0.04481(11) 0.0684(7) Uani 1 1 d . . . . .
H20 H 0.4819 0.5728 0.0345 0.082 Uiso 1 1 calc R U . . .
C14 C 0.3369(2) 0.1597(2) -0.02274(13) 0.0713(7) Uani 1 1 d . . . . .
H14 H 0.3831 0.0919 -0.0225 0.086 Uiso 1 1 calc R U . . .
C8 C -0.0754(3) -0.0026(3) 0.06511(14) 0.0770(8) Uani 1 1 d . . . . .
H8 H -0.1205 -0.0065 0.0336 0.092 Uiso 1 1 calc R U . . .
C37 C 0.0216(3) -0.1390(2) 0.39497(13) 0.0756(8) Uani 1 1 d . . . . .
H37 H 0.0340 -0.2045 0.4242 0.091 Uiso 1 1 calc R U . . .
C22 C 0.2230(3) 0.7059(2) 0.05470(13) 0.0775(8) Uani 1 1 d . . . . .
H22 H 0.1863 0.7788 0.0512 0.093 Uiso 1 1 calc R U . . .
C15 C 0.3306(3) 0.2421(3) -0.07347(12) 0.0777(8) Uani 1 1 d . . . . .
H15 H 0.3724 0.2302 -0.1076 0.093 Uiso 1 1 calc R U . . .
C16 C 0.2631(3) 0.3418(3) -0.07395(11) 0.0756(8) Uani 1 1 d . . . . .
H16 H 0.2592 0.3976 -0.1085 0.091 Uiso 1 1 calc R U . . .
C36 C 0.0825(2) -0.0444(3) 0.39486(12) 0.0764(8) Uani 1 1 d . . . . .
H36 H 0.1369 -0.0467 0.4238 0.092 Uiso 1 1 calc R U . . .
C28 C -0.0652(3) 0.5999(2) 0.24632(13) 0.0751(8) Uani 1 1 d . . . . .
H28 H -0.1370 0.6433 0.2515 0.090 Uiso 1 1 calc R U . . .
C27 C 0.0339(3) 0.6064(2) 0.27718(13) 0.0750(8) Uani 1 1 d . . . . .
H27 H 0.0294 0.6532 0.3037 0.090 Uiso 1 1 calc R U . . .
C21 C 0.3461(3) 0.6908(3) 0.04001(12) 0.0760(8) Uani 1 1 d . . . . .
H21 H 0.3926 0.7533 0.0269 0.091 Uiso 1 1 calc R U . . .
C10 C 0.0164(3) -0.0909(2) 0.15317(14) 0.0818(9) Uani 1 1 d . . . . .
H10 H 0.0343 -0.1558 0.1821 0.098 Uiso 1 1 calc R U . . .
C26 C 0.1389(3) 0.5441(2) 0.26887(13) 0.0768(8) Uani 1 1 d . . . . .
H26 H 0.2064 0.5483 0.2899 0.092 Uiso 1 1 calc R U . . .
O2 O 0.17112(13) 0.19447(13) 0.24309(7) 0.0539(4) Uani 1 1 d . . . . .
C102 C -0.2052(2) 0.3244(2) 0.14807(11) 0.0608(6) Uani 1 1 d . . . . .
H10A H -0.2871 0.3110 0.1569 0.073 Uiso 1 1 calc R U . . .
H10B H -0.1827 0.3813 0.1160 0.073 Uiso 1 1 calc R U . . .
O4 O 0.70656(13) 0.81708(12) 0.27283(7) 0.0544(4) Uani 1 1 d . . . . .
C101 C 0.3184(2) 0.6827(2) 0.35783(10) 0.0538(6) Uani 1 1 d . . . . .
H10C H 0.2374 0.7010 0.3483 0.065 Uiso 1 1 calc R U . . .
H10D H 0.3376 0.6231 0.3894 0.065 Uiso 1 1 calc R U . . .
N3 N 0.50507(15) 0.86388(14) 0.25207(8) 0.0447(4) Uani 1 1 d . . . . .
N6 N 0.38580(15) 0.83412(14) 0.27754(8) 0.0484(5) Uani 1 1 d . . . . .
C57 C 0.71393(18) 0.44839(16) 0.41106(9) 0.0392(5) Uani 1 1 d . . . . .
C44 C 0.58976(18) 0.59855(16) 0.34042(9) 0.0398(5) Uani 1 1 d . . . . .
C42 C 0.64869(18) 0.65502(17) 0.42184(9) 0.0403(5) Uani 1 1 d . . . . .
C51 C 0.71607(19) 0.64532(17) 0.47597(9) 0.0412(5) Uani 1 1 d . . . . .
C40 C 0.54089(18) 0.72142(16) 0.33639(9) 0.0399(5) Uani 1 1 d . . . . .
C63 C 0.55814(18) 0.53435(17) 0.29764(9) 0.0406(5) Uani 1 1 d . . . . .
C41 C 0.58360(18) 0.74776(17) 0.39229(9) 0.0419(5) Uani 1 1 d . . . . .
C64 C 0.52079(19) 0.42453(18) 0.31613(10) 0.0489(5) Uani 1 1 d . . . . .
H64 H 0.5215 0.3890 0.3558 0.059 Uiso 1 1 calc R U . . .
C72 C 0.59795(19) 0.80395(17) 0.28375(9) 0.0428(5) Uani 1 1 d . . . . .
C69 C 0.40570(19) 0.74118(17) 0.32669(9) 0.0423(5) Uani 1 1 d . . . . .
C58 C 0.6918(2) 0.38594(18) 0.46798(10) 0.0498(5) Uani 1 1 d . . . . .
H58 H 0.6363 0.4156 0.4932 0.060 Uiso 1 1 calc R U . . .
C43 C 0.65121(18) 0.56223(16) 0.38993(9) 0.0392(5) Uani 1 1 d . . . . .
C73 C 0.51366(19) 0.96971(17) 0.21026(9) 0.0445(5) Uani 1 1 d . . . . .
C56 C 0.84031(19) 0.61698(18) 0.47597(10) 0.0477(5) Uani 1 1 d . . . . .
H56 H 0.8810 0.6007 0.4425 0.057 Uiso 1 1 calc R U . . .
C62 C 0.79652(19) 0.40175(18) 0.37426(10) 0.0476(5) Uani 1 1 d . . . . .
H62 H 0.8123 0.4419 0.3359 0.057 Uiso 1 1 calc R U . . .
C78 C 0.4213(2) 1.05527(18) 0.20937(10) 0.0503(6) Uani 1 1 d . . . . .
H78 H 0.3557 1.0452 0.2369 0.060 Uiso 1 1 calc R U . . .
C45 C 0.5678(2) 0.86392(17) 0.40319(9) 0.0463(5) Uani 1 1 d . . . . .
C61 C 0.8559(2) 0.2959(2) 0.39403(12) 0.0581(6) Uani 1 1 d . . . . .
H61 H 0.9106 0.2652 0.3689 0.070 Uiso 1 1 calc R U . . .
C74 C 0.6133(2) 0.98636(19) 0.17023(10) 0.0557(6) Uani 1 1 d . . . . .
H74 H 0.6758 0.9297 0.1710 0.067 Uiso 1 1 calc R U . . .
C50 C 0.6610(2) 0.9089(2) 0.42543(11) 0.0620(7) Uani 1 1 d . . . . .
H50 H 0.7330 0.8647 0.4348 0.074 Uiso 1 1 calc R U . . .
C65 C 0.4825(2) 0.3669(2) 0.27672(11) 0.0570(6) Uani 1 1 d . . . . .
H65 H 0.4576 0.2935 0.2900 0.068 Uiso 1 1 calc R U . . .
C66 C 0.4813(2) 0.4179(2) 0.21795(11) 0.0573(6) Uani 1 1 d . . . . .
H66 H 0.4548 0.3796 0.1915 0.069 Uiso 1 1 calc R U . . .
C55 C 0.9051(2) 0.6125(2) 0.52508(11) 0.0571(6) Uani 1 1 d . . . . .
H55 H 0.9889 0.5940 0.5242 0.069 Uiso 1 1 calc R U . . .
C59 C 0.7511(2) 0.28039(19) 0.48756(11) 0.0602(7) Uani 1 1 d . . . . .
H59 H 0.7349 0.2393 0.5257 0.072 Uiso 1 1 calc R U . . .
C68 C 0.5584(2) 0.5822(2) 0.23790(10) 0.0599(6) Uani 1 1 d . . . . .
H68 H 0.5856 0.6546 0.2239 0.072 Uiso 1 1 calc R U . . .
C60 C 0.8338(2) 0.2361(2) 0.45087(12) 0.0630(7) Uani 1 1 d . . . . .
H60 H 0.8749 0.1658 0.4643 0.076 Uiso 1 1 calc R U . . .
C52 C 0.6568(2) 0.6668(2) 0.52707(10) 0.0591(6) Uani 1 1 d . . . . .
H52 H 0.5730 0.6845 0.5283 0.071 Uiso 1 1 calc R U . . .
C77 C 0.4279(2) 1.15537(19) 0.16726(11) 0.0574(6) Uani 1 1 d . . . . .
H77 H 0.3651 1.2120 0.1658 0.069 Uiso 1 1 calc R U . . .
C76 C 0.5263(2) 1.1723(2) 0.12737(11) 0.0628(7) Uani 1 1 d . . . . .
H76 H 0.5306 1.2402 0.0993 0.075 Uiso 1 1 calc R U . . .
C75 C 0.6183(2) 1.0879(2) 0.12946(11) 0.0663(7) Uani 1 1 d . . . . .
H75 H 0.6852 1.0997 0.1028 0.080 Uiso 1 1 calc R U . . .
C54 C 0.8460(3) 0.6354(2) 0.57518(11) 0.0689(7) Uani 1 1 d . . . . .
H54 H 0.8895 0.6330 0.6082 0.083 Uiso 1 1 calc R U . . .
C46 C 0.4619(2) 0.9340(2) 0.38950(12) 0.0686(7) Uani 1 1 d . . . . .
H46 H 0.3974 0.9066 0.3744 0.082 Uiso 1 1 calc R U . . .
C67 C 0.5192(3) 0.5251(2) 0.19863(11) 0.0670(7) Uani 1 1 d . . . . .
H67 H 0.5188 0.5598 0.1589 0.080 Uiso 1 1 calc R U . . .
C49 C 0.6490(3) 1.0181(2) 0.43387(13) 0.0794(8) Uani 1 1 d . . . . .
H49 H 0.7128 1.0464 0.4490 0.095 Uiso 1 1 calc R U . . .
C48 C 0.5450(3) 1.0850(2) 0.42034(14) 0.0838(9) Uani 1 1 d . . . . .
H48 H 0.5376 1.1585 0.4262 0.101 Uiso 1 1 calc R U . . .
C53 C 0.7220(3) 0.6620(3) 0.57593(11) 0.0766(8) Uani 1 1 d . . . . .
H53 H 0.6815 0.6769 0.6098 0.092 Uiso 1 1 calc R U . . .
C47 C 0.4515(3) 1.0435(2) 0.39808(15) 0.0864(9) Uani 1 1 d . . . . .
H47 H 0.3804 1.0891 0.3886 0.104 Uiso 1 1 calc R U . . .
C80 C -0.2522(2) 0.1890(2) 0.26759(11) 0.0632(7) Uani 1 1 d . . . . .
H80A H -0.2541 0.2612 0.2780 0.095 Uiso 1 1 calc R U . . .
H80B H -0.2523 0.1295 0.3026 0.095 Uiso 1 1 calc R U . . .
H80C H -0.3228 0.1861 0.2462 0.095 Uiso 1 1 calc R U . . .
C79 C 0.3064(2) 0.8118(2) 0.23388(12) 0.0764(8) Uani 1 1 d . . . . .
H79A H 0.3382 0.7447 0.2212 0.115 Uiso 1 1 calc R U . . .
H79B H 0.3040 0.8753 0.2007 0.115 Uiso 1 1 calc R U . . .
H79C H 0.2254 0.8008 0.2512 0.115 Uiso 1 1 calc R U . . .

loop_
_atom_site_aniso_label
_atom_site_aniso_U_11
_atom_site_aniso_U_22
_atom_site_aniso_U_33
_atom_site_aniso_U_23
_atom_site_aniso_U_13
_atom_site_aniso_U_12
C1 0.0354(11) 0.0422(12) 0.0453(12) -0.0110(9) -0.0028(9) -0.0022(9)
C4 0.0385(12) 0.0434(12) 0.0436(12) -0.0057(9) -0.0063(9) -0.0021(9)
C5 0.0356(11) 0.0392(11) 0.0468(12) -0.0076(9) -0.0041(9) -0.0003(9)
C3 0.0415(12) 0.0492(13) 0.0420(12) -0.0087(10) -0.0026(10) -0.0029(10)
C2 0.0408(12) 0.0447(12) 0.0434(12) -0.0100(10) -0.0036(9) 0.0013(10)
N7 0.0296(9) 0.0547(11) 0.0482(10) -0.0069(9) -0.0007(8) -0.0032(8)
N8 0.0328(9) 0.0500(11) 0.0454(10) -0.0049(8) -0.0027(8) -0.0024(8)
C33 0.0389(12) 0.0410(12) 0.0474(12) -0.0114(10) -0.0029(9) -0.0012(9)
C30 0.0353(12) 0.0410(12) 0.0463(12) -0.0102(9) 0.0019(9) -0.0024(9)
C34 0.0391(12) 0.0466(13) 0.0481(13) -0.0036(10) 0.0051(10) 0.0002(10)
C24 0.0407(12) 0.0367(11) 0.0478(12) -0.0047(9) 0.0013(10) -0.0044(9)
C6 0.0401(12) 0.0466(13) 0.0494(13) -0.0154(10) 0.0040(10) -0.0040(10)
C18 0.0457(13) 0.0509(14) 0.0416(12) -0.0036(10) -0.0033(10) -0.0081(10)
C12 0.0438(13) 0.0602(14) 0.0406(12) -0.0156(11) 0.0002(10) -0.0098(11)
C35 0.0535(14) 0.0591(15) 0.0571(15) -0.0011(12) -0.0106(12) -0.0052(12)
C39 0.0503(14) 0.0522(15) 0.0593(15) -0.0060(12) 0.0028(11) -0.0076(11)
C17 0.0602(15) 0.0744(17) 0.0462(14) -0.0107(12) -0.0016(11) -0.0103(13)
C29 0.0485(14) 0.0614(16) 0.0810(18) -0.0248(14) -0.0054(13) 0.0050(12)
C13 0.0535(15) 0.0660(16) 0.0551(14) -0.0202(12) 0.0043(11) -0.0086(12)
C19 0.0530(14) 0.0582(15) 0.0508(14) -0.0114(11) 0.0026(11) -0.0090(12)
C25 0.0530(15) 0.0632(16) 0.0812(18) -0.0316(14) -0.0111(13) -0.0005(12)
C11 0.0773(18) 0.0508(15) 0.0741(17) -0.0163(13) -0.0157(14) -0.0036(13)
C23 0.0561(15) 0.0514(15) 0.0740(17) 0.0006(12) -0.0053(13) -0.0060(12)
C7 0.0676(17) 0.0697(17) 0.0620(16) -0.0211(13) -0.0098(13) -0.0090(14)
C38 0.0578(16) 0.0541(16) 0.0805(19) -0.0020(14) 0.0094(14) -0.0066(12)
C9 0.0689(18) 0.0598(18) 0.106(2) -0.0385(17) 0.0053(17) -0.0147(14)
C20 0.0549(16) 0.089(2) 0.0634(16) -0.0184(15) 0.0081(13) -0.0246(15)
C14 0.0614(17) 0.0828(19) 0.0769(19) -0.0356(16) 0.0110(14) -0.0093(14)
C8 0.0691(19) 0.090(2) 0.087(2) -0.0461(18) -0.0118(15) -0.0165(16)
C37 0.0675(18) 0.0630(18) 0.080(2) 0.0176(14) -0.0061(15) -0.0014(15)
C22 0.087(2) 0.0525(16) 0.086(2) 0.0018(14) -0.0067(17) -0.0141(15)
C15 0.082(2) 0.110(2) 0.0506(16) -0.0352(17) 0.0159(14) -0.0295(19)
C16 0.084(2) 0.097(2) 0.0448(15) -0.0109(14) -0.0019(14) -0.0173(18)
C36 0.0640(17) 0.083(2) 0.0702(18) 0.0137(15) -0.0201(14) -0.0067(15)
C28 0.0673(18) 0.0632(17) 0.098(2) -0.0343(16) 0.0180(16) 0.0032(14)
C27 0.095(2) 0.0642(18) 0.0755(19) -0.0332(15) 0.0111(17) -0.0231(17)
C21 0.082(2) 0.073(2) 0.0711(18) -0.0048(15) 0.0043(15) -0.0361(17)
C10 0.100(2) 0.0481(16) 0.099(2) -0.0162(15) -0.0131(19) -0.0076(15)
C26 0.084(2) 0.0708(18) 0.086(2) -0.0332(16) -0.0191(16) -0.0097(16)
O2 0.0336(8) 0.0624(10) 0.0615(10) -0.0050(8) -0.0056(7) -0.0027(7)
C102 0.0458(14) 0.0598(15) 0.0723(16) -0.0032(13) -0.0128(12) -0.0023(12)
O4 0.0381(9) 0.0539(10) 0.0685(10) -0.0089(8) -0.0034(7) 0.0000(7)
C101 0.0491(14) 0.0577(14) 0.0552(14) -0.0131(11) -0.0021(11) -0.0076(11)
N3 0.0352(10) 0.0406(10) 0.0540(11) -0.0021(8) -0.0055(8) 0.0005(8)
N6 0.0342(10) 0.0460(11) 0.0624(12) -0.0042(9) -0.0091(9) -0.0045(8)
C57 0.0405(11) 0.0351(11) 0.0435(12) -0.0102(9) -0.0087(9) -0.0026(9)
C44 0.0441(12) 0.0347(11) 0.0416(12) -0.0112(9) -0.0027(9) -0.0014(9)
C42 0.0382(11) 0.0413(12) 0.0439(12) -0.0144(9) -0.0033(9) -0.0034(9)
C51 0.0437(12) 0.0404(12) 0.0421(12) -0.0131(9) -0.0037(9) -0.0066(9)
C40 0.0396(11) 0.0372(11) 0.0442(12) -0.0114(9) -0.0065(9) -0.0003(9)
C63 0.0408(12) 0.0402(12) 0.0430(12) -0.0148(9) -0.0033(9) 0.0011(9)
C41 0.0409(12) 0.0407(12) 0.0467(12) -0.0151(10) -0.0034(9) -0.0023(9)
C64 0.0510(13) 0.0499(14) 0.0485(13) -0.0152(11) -0.0034(10) -0.0066(11)
C72 0.0395(12) 0.0382(12) 0.0525(13) -0.0137(10) -0.0072(10) 0.0006(9)
C69 0.0427(12) 0.0367(11) 0.0485(12) -0.0114(10) -0.0056(10) -0.0009(9)
C58 0.0554(14) 0.0452(13) 0.0497(13) -0.0112(11) -0.0062(11) -0.0046(11)
C43 0.0399(11) 0.0367(11) 0.0420(11) -0.0116(9) -0.0025(9) -0.0014(9)
C73 0.0437(12) 0.0401(12) 0.0493(12) -0.0078(10) -0.0075(10) -0.0025(10)
C56 0.0432(13) 0.0497(13) 0.0511(13) -0.0138(10) -0.0042(10) -0.0003(10)
C62 0.0479(13) 0.0464(13) 0.0501(13) -0.0154(10) -0.0061(10) 0.0029(10)
C78 0.0426(13) 0.0431(13) 0.0620(14) -0.0069(11) -0.0016(11) 0.0008(10)
C45 0.0501(13) 0.0397(12) 0.0521(13) -0.0176(10) 0.0026(10) -0.0042(10)
C61 0.0520(14) 0.0524(15) 0.0778(18) -0.0314(13) -0.0164(13) 0.0090(11)
C74 0.0504(14) 0.0510(14) 0.0614(15) -0.0094(12) 0.0049(12) 0.0061(11)
C50 0.0580(15) 0.0505(15) 0.0839(18) -0.0271(13) -0.0013(13) -0.0084(12)
C65 0.0553(15) 0.0540(14) 0.0689(17) -0.0267(13) -0.0007(12) -0.0115(11)
C66 0.0516(14) 0.0705(17) 0.0621(16) -0.0392(14) -0.0067(12) -0.0029(12)
C55 0.0466(14) 0.0629(16) 0.0639(16) -0.0147(12) -0.0179(12) -0.0021(11)
C59 0.0709(17) 0.0441(14) 0.0610(15) 0.0036(12) -0.0187(13) -0.0084(12)
C68 0.0840(18) 0.0516(14) 0.0464(14) -0.0120(11) -0.0080(12) -0.0114(13)
C60 0.0684(17) 0.0406(13) 0.0828(19) -0.0134(13) -0.0320(15) 0.0020(12)
C52 0.0421(13) 0.0879(18) 0.0563(15) -0.0323(13) 0.0004(11) -0.0142(12)
C77 0.0495(14) 0.0449(14) 0.0739(17) -0.0060(12) -0.0066(12) 0.0010(11)
C76 0.0649(17) 0.0510(15) 0.0640(16) 0.0055(12) -0.0053(13) -0.0058(13)
C75 0.0623(16) 0.0671(17) 0.0621(16) -0.0050(13) 0.0147(13) -0.0041(13)
C54 0.0687(18) 0.087(2) 0.0532(15) -0.0106(14) -0.0179(13) -0.0209(15)
C46 0.0683(17) 0.0497(15) 0.094(2) -0.0313(14) -0.0164(15) 0.0110(13)
C67 0.089(2) 0.0726(18) 0.0438(14) -0.0201(13) -0.0075(13) -0.0085(15)
C49 0.089(2) 0.0529(16) 0.108(2) -0.0361(16) -0.0039(18) -0.0178(15)
C48 0.111(3) 0.0429(15) 0.104(2) -0.0344(16) 0.004(2) -0.0011(17)
C53 0.0646(18) 0.125(3) 0.0515(15) -0.0378(16) 0.0036(13) -0.0292(17)
C47 0.095(2) 0.0537(17) 0.117(3) -0.0386(17) -0.0161(19) 0.0206(16)
C80 0.0380(13) 0.0878(19) 0.0599(15) -0.0127(13) 0.0043(11) 0.0024(12)
C79 0.0598(16) 0.0813(19) 0.0822(19) 0.0069(15) -0.0313(14) -0.0197(14)

loop_
_atom_type_symbol
_atom_type_description
_atom_type_scat_dispersion_real
_atom_type_scat_dispersion_imag
_atom_type_scat_source
C C 0.0033 0.0016 'International Tables Vol C Tables 4.2.6.8 and 6.1.1.4'
H H 0.0000 0.0000 'International Tables Vol C Tables 4.2.6.8 and 6.1.1.4'
N N 0.0061 0.0033 'International Tables Vol C Tables 4.2.6.8 and 6.1.1.4'
O O 0.0106 0.0060 'International Tables Vol C Tables 4.2.6.8 and 6.1.1.4'

loop_
_geom_angle_atom_site_label_1
_geom_angle_atom_site_label_2
_geom_angle_atom_site_label_3
_geom_angle
_geom_angle_site_symmetry_1
_geom_angle_site_symmetry_3
_geom_angle_publ_flag
C33 C1 C5 117.84(16) . . ?
C33 C1 C2 112.81(17) . . ?
C5 C1 C2 103.07(16) . . ?
C33 C1 C30 102.65(16) . . ?
C5 C1 C30 110.04(17) . . ?
C2 C1 C30 110.54(15) . . ?
C5 C4 C3 109.49(18) . . ?
C5 C4 C18 124.3(2) . . ?
C3 C4 C18 126.04(19) . . ?
C4 C5 C24 128.11(19) . . ?
C4 C5 C1 109.01(18) . . ?
C24 C5 C1 121.54(17) . . ?
C2 C3 C12 125.2(2) . . ?
C2 C3 C4 109.35(18) . . ?
C12 C3 C4 125.43(19) . . ?
C3 C2 C6 130.31(19) . . ?
C3 C2 C1 109.03(18) . . ?
C6 C2 C1 120.26(18) . . ?
C33 N7 N8 106.22(15) . . ?
C33 N7 C80 116.13(17) . . ?
N8 N7 C80 112.56(16) . . ?
C30 N8 C34 122.12(16) . . ?
C30 N8 N7 111.39(15) . . ?
C34 N8 N7 117.97(16) . . ?
C102 C33 N7 126.0(2) . . ?
C102 C33 C1 125.6(2) . . ?
N7 C33 C1 108.40(16) . . ?
O2 C30 N8 125.41(19) . . ?
O2 C30 C1 127.04(18) . . ?
N8 C30 C1 107.50(17) . . ?
C35 C34 C39 120.4(2) . . ?
C35 C34 N8 118.5(2) . . ?
C39 C34 N8 121.1(2) . . ?
C25 C24 C29 117.5(2) . . ?
C25 C24 C5 118.98(19) . . ?
C29 C24 C5 123.5(2) . . ?
C7 C6 C11 117.5(2) . . ?
C7 C6 C2 120.5(2) . . ?
C11 C6 C2 121.9(2) . . ?
C23 C18 C19 118.6(2) . . ?
C23 C18 C4 120.7(2) . . ?
C19 C18 C4 120.6(2) . . ?
C17 C12 C13 118.4(2) . . ?
C17 C12 C3 121.3(2) . . ?
C13 C12 C3 120.27(19) . . ?
C36 C35 C34 119.1(2) . . ?
C36 C35 H35 120.5 . . ?
C34 C35 H35 120.5 . . ?
C38 C39 C34 119.4(2) . . ?
C38 C39 H39 120.3 . . ?
C34 C39 H39 120.3 . . ?
C16 C17 C12 120.5(2) . . ?
C16 C17 H17 119.8 . . ?
C12 C17 H17 119.8 . . ?
C24 C29 C28 120.4(2) . . ?
C24 C29 H29 119.8 . . ?
C28 C29 H29 119.8 . . ?
C12 C13 C14 120.2(2) . . ?
C12 C13 H13 119.9 . . ?
C14 C13 H13 119.9 . . ?
C20 C19 C18 120.2(2) . . ?
C20 C19 H19 119.9 . . ?
C18 C19 H19 119.9 . . ?
C26 C25 C24 121.4(2) . . ?
C26 C25 H25 119.3 . . ?
C24 C25 H25 119.3 . . ?
C10 C11 C6 121.0(3) . . ?
C10 C11 H11 119.5 . . ?
C6 C11 H11 119.5 . . ?
C18 C23 C22 121.0(2) . . ?
C18 C23 H23 119.5 . . ?
C22 C23 H23 119.5 . . ?
C6 C7 C8 120.9(3) . . ?
C6 C7 H7 119.5 . . ?
C8 C7 H7 119.5 . . ?
C37 C38 C39 120.3(3) . . ?
C37 C38 H38 119.8 . . ?
C39 C38 H38 119.8 . . ?
C10 C9 C8 118.8(3) . . ?
C10 C9 H9 120.6 . . ?
C8 C9 H9 120.6 . . ?
C21 C20 C19 120.7(2) . . ?
C21 C20 H20 119.6 . . ?
C19 C20 H20 119.6 . . ?
C15 C14 C13 120.3(3) . . ?
C15 C14 H14 119.9 . . ?
C13 C14 H14 119.9 . . ?
C9 C8 C7 120.6(3) . . ?
C9 C8 H8 119.7 . . ?
C7 C8 H8 119.7 . . ?
C36 C37 C38 120.0(2) . . ?
C36 C37 H37 120.0 . . ?
C38 C37 H37 120.0 . . ?
C21 C22 C23 119.9(3) . . ?
C21 C22 H22 120.1 . . ?
C23 C22 H22 120.1 . . ?
C16 C15 C14 120.0(2) . . ?
C16 C15 H15 120.0 . . ?
C14 C15 H15 120.0 . . ?
C15 C16 C17 120.7(3) . . ?
C15 C16 H16 119.7 . . ?
C17 C16 H16 119.7 . . ?
C37 C36 C35 120.7(3) . . ?
C37 C36 H36 119.7 . . ?
C35 C36 H36 119.7 . . ?
C27 C28 C29 120.4(2) . . ?
C27 C28 H28 119.8 . . ?
C29 C28 H28 119.8 . . ?
C26 C27 C28 119.6(3) . . ?
C26 C27 H27 120.2 . . ?
C28 C27 H27 120.2 . . ?
C20 C21 C22 119.6(3) . . ?
C20 C21 H21 120.2 . . ?
C22 C21 H21 120.2 . . ?
C9 C10 C11 121.3(3) . . ?
C9 C10 H10 119.4 . . ?
C11 C10 H10 119.4 . . ?
C27 C26 C25 120.6(3) . . ?
C27 C26 H26 119.7 . . ?
C25 C26 H26 119.7 . . ?
C33 C102 H10A 120.0 . . ?
C33 C102 H10B 120.0 . . ?
H10A C102 H10B 120.0 . . ?
C69 C101 H10C 120.0 . . ?
C69 C101 H10D 120.0 . . ?
H10C C101 H10D 120.0 . . ?
C72 N3 C73 125.94(17) . . ?
C72 N3 N6 113.20(16) . . ?
C73 N3 N6 117.79(15) . . ?
C69 N6 N3 106.20(15) . . ?
C69 N6 C79 114.73(18) . . ?
N3 N6 C79 111.86(18) . . ?
C62 C57 C58 118.28(19) . . ?
C62 C57 C43 120.57(18) . . ?
C58 C57 C43 121.15(18) . . ?
C43 C44 C63 129.42(18) . . ?
C43 C44 C40 108.93(17) . . ?
C63 C44 C40 121.36(17) . . ?
C41 C42 C43 109.70(18) . . ?
C41 C42 C51 127.11(18) . . ?
C43 C42 C51 123.08(17) . . ?
C56 C51 C52 118.42(19) . . ?
C56 C51 C42 120.31(18) . . ?
C52 C51 C42 121.26(19) . . ?
C69 C40 C44 113.58(17) . . ?
C69 C40 C41 116.60(17) . . ?
C44 C40 C41 103.19(15) . . ?
C69 C40 C72 103.12(16) . . ?
C44 C40 C72 112.64(16) . . ?
C41 C40 C72 107.89(16) . . ?
C68 C63 C64 117.0(2) . . ?
C68 C63 C44 121.96(19) . . ?
C64 C63 C44 120.99(18) . . ?
C42 C41 C45 129.26(19) . . ?
C42 C41 C40 108.53(17) . . ?
C45 C41 C40 121.57(17) . . ?
C65 C64 C63 121.3(2) . . ?
C65 C64 H64 119.3 . . ?
C63 C64 H64 119.3 . . ?
O4 C72 N3 125.7(2) . . ?
O4 C72 C40 126.58(19) . . ?
N3 C72 C40 107.67(17) . . ?
C101 C69 N6 124.4(2) . . ?
C101 C69 C40 126.26(19) . . ?
N6 C69 C40 109.37(17) . . ?
C59 C58 C57 120.9(2) . . ?
C59 C58 H58 119.5 . . ?
C57 C58 H58 119.5 . . ?
C44 C43 C57 127.07(18) . . ?
C44 C43 C42 109.62(17) . . ?
C57 C43 C42 123.31(17) . . ?
C74 C73 C78 120.2(2) . . ?
C74 C73 N3 120.05(18) . . ?
C78 C73 N3 119.79(19) . . ?
C51 C56 C55 121.0(2) . . ?
C51 C56 H56 119.5 . . ?
C55 C56 H56 119.5 . . ?
C61 C62 C57 120.7(2) . . ?
C61 C62 H62 119.7 . . ?
C57 C62 H62 119.7 . . ?
C77 C78 C73 119.4(2) . . ?
C77 C78 H78 120.3 . . ?
C73 C78 H78 120.3 . . ?
C50 C45 C46 117.2(2) . . ?
C50 C45 C41 120.6(2) . . ?
C46 C45 C41 122.2(2) . . ?
C60 C61 C62 120.1(2) . . ?
C60 C61 H61 120.0 . . ?
C62 C61 H61 120.0 . . ?
C75 C74 C73 119.1(2) . . ?
C75 C74 H74 120.5 . . ?
C73 C74 H74 120.5 . . ?
C49 C50 C45 121.2(2) . . ?
C49 C50 H50 119.4 . . ?
C45 C50 H50 119.4 . . ?
C66 C65 C64 120.2(2) . . ?
C66 C65 H65 119.9 . . ?
C64 C65 H65 119.9 . . ?
C67 C66 C65 119.6(2) . . ?
C67 C66 H66 120.2 . . ?
C65 C66 H66 120.2 . . ?
C54 C55 C56 120.2(2) . . ?
C54 C55 H55 119.9 . . ?
C56 C55 H55 119.9 . . ?
C60 C59 C58 120.1(2) . . ?
C60 C59 H59 120.0 . . ?
C58 C59 H59 120.0 . . ?
C67 C68 C63 121.7(2) . . ?
C67 C68 H68 119.2 . . ?
C63 C68 H68 119.2 . . ?
C59 C60 C61 119.9(2) . . ?
C59 C60 H60 120.0 . . ?
C61 C60 H60 120.0 . . ?
C53 C52 C51 120.3(2) . . ?
C53 C52 H52 119.9 . . ?
C51 C52 H52 119.9 . . ?
C76 C77 C78 120.8(2) . . ?
C76 C77 H77 119.6 . . ?
C78 C77 H77 119.6 . . ?
C75 C76 C77 119.3(2) . . ?
C75 C76 H76 120.3 . . ?
C77 C76 H76 120.3 . . ?
C76 C75 C74 121.3(2) . . ?
C76 C75 H75 119.3 . . ?
C74 C75 H75 119.3 . . ?
C55 C54 C53 119.3(2) . . ?
C55 C54 H54 120.4 . . ?
C53 C54 H54 120.4 . . ?
C47 C46 C45 120.9(3) . . ?
C47 C46 H46 119.6 . . ?
C45 C46 H46 119.6 . . ?
C66 C67 C68 120.2(2) . . ?
C66 C67 H67 119.9 . . ?
C68 C67 H67 119.9 . . ?
C48 C49 C50 120.8(3) . . ?
C48 C49 H49 119.6 . . ?
C50 C49 H49 119.6 . . ?
C49 C48 C47 119.6(3) . . ?
C49 C48 H48 120.2 . . ?
C47 C48 H48 120.2 . . ?
C54 C53 C52 120.8(2) . . ?
C54 C53 H53 119.6 . . ?
C52 C53 H53 119.6 . . ?
C48 C47 C46 120.4(3) . . ?
C48 C47 H47 119.8 . . ?
C46 C47 H47 119.8 . . ?
N7 C80 H80A 109.5 . . ?
N7 C80 H80B 109.5 . . ?
H80A C80 H80B 109.5 . . ?
N7 C80 H80C 109.5 . . ?
H80A C80 H80C 109.5 . . ?
H80B C80 H80C 109.5 . . ?
N6 C79 H79A 109.5 . . ?
N6 C79 H79B 109.5 . . ?
H79A C79 H79B 109.5 . . ?
N6 C79 H79C 109.5 . . ?
H79A C79 H79C 109.5 . . ?
H79B C79 H79C 109.5 . . ?

loop_
_geom_bond_atom_site_label_1
_geom_bond_atom_site_label_2
_geom_bond_distance
_geom_bond_site_symmetry_2
_geom_bond_publ_flag
C1 C33 1.515(3) . ?
C1 C5 1.520(3) . ?
C1 C2 1.529(3) . ?
C1 C30 1.532(3) . ?
C4 C5 1.353(3) . ?
C4 C3 1.490(3) . ?
C4 C18 1.491(3) . ?
C5 C24 1.485(3) . ?
C3 C2 1.349(3) . ?
C3 C12 1.483(3) . ?
C2 C6 1.481(3) . ?
N7 C33 1.409(3) . ?
N7 N8 1.451(2) . ?
N7 C80 1.470(3) . ?
N8 C30 1.375(3) . ?
N8 C34 1.430(3) . ?
C33 C102 1.325(3) . ?
C30 O2 1.214(2) . ?
C34 C35 1.385(3) . ?
C34 C39 1.387(3) . ?
C24 C25 1.382(3) . ?
C24 C29 1.387(3) . ?
C6 C7 1.380(3) . ?
C6 C11 1.386(3) . ?
C18 C23 1.384(3) . ?
C18 C19 1.392(3) . ?
C12 C17 1.391(3) . ?
C12 C13 1.391(3) . ?
C35 C36 1.384(3) . ?
C35 H35 0.9300 . ?
C39 C38 1.382(3) . ?
C39 H39 0.9300 . ?
C17 C16 1.388(4) . ?
C17 H17 0.9300 . ?
C29 C28 1.390(4) . ?
C29 H29 0.9300 . ?
C13 C14 1.400(3) . ?
C13 H13 0.9300 . ?
C19 C20 1.389(3) . ?
C19 H19 0.9300 . ?
C25 C26 1.375(4) . ?
C25 H25 0.9300 . ?
C11 C10 1.372(4) . ?
C11 H11 0.9300 . ?
C23 C22 1.387(3) . ?
C23 H23 0.9300 . ?
C7 C8 1.389(4) . ?
C7 H7 0.9300 . ?
C38 C37 1.376(4) . ?
C38 H38 0.9300 . ?
C9 C10 1.364(4) . ?
C9 C8 1.366(4) . ?
C9 H9 0.9300 . ?
C20 C21 1.371(4) . ?
C20 H20 0.9300 . ?
C14 C15 1.367(4) . ?
C14 H14 0.9300 . ?
C8 H8 0.9300 . ?
C37 C36 1.373(4) . ?
C37 H37 0.9300 . ?
C22 C21 1.382(4) . ?
C22 H22 0.9300 . ?
C15 C16 1.365(4) . ?
C15 H15 0.9300 . ?
C16 H16 0.9300 . ?
C36 H36 0.9300 . ?
C28 C27 1.366(4) . ?
C28 H28 0.9300 . ?
C27 C26 1.356(4) . ?
C27 H27 0.9300 . ?
C21 H21 0.9300 . ?
C10 H10 0.9300 . ?
C26 H26 0.9300 . ?
C102 H10A 0.9300 . ?
C102 H10B 0.9300 . ?
O4 C72 1.220(2) . ?
C101 C69 1.317(3) . ?
C101 H10C 0.9300 . ?
C101 H10D 0.9300 . ?
N3 C72 1.364(2) . ?
N3 C73 1.430(3) . ?
N3 N6 1.441(2) . ?
N6 C69 1.429(3) . ?
N6 C79 1.473(3) . ?
C57 C62 1.386(3) . ?
C57 C58 1.390(3) . ?
C57 C43 1.485(3) . ?
C44 C43 1.350(3) . ?
C44 C63 1.478(3) . ?
C44 C40 1.527(3) . ?
C42 C41 1.355(3) . ?
C42 C43 1.485(3) . ?
C42 C51 1.490(3) . ?
C51 C56 1.382(3) . ?
C51 C52 1.391(3) . ?
C40 C69 1.511(3) . ?
C40 C41 1.530(3) . ?
C40 C72 1.531(3) . ?
C63 C68 1.387(3) . ?
C63 C64 1.389(3) . ?
C41 C45 1.483(3) . ?
C64 C65 1.384(3) . ?
C64 H64 0.9300 . ?
C58 C59 1.382(3) . ?
C58 H58 0.9300 . ?
C73 C74 1.389(3) . ?
C73 C78 1.390(3) . ?
C56 C55 1.384(3) . ?
C56 H56 0.9300 . ?
C62 C61 1.386(3) . ?
C62 H62 0.9300 . ?
C78 C77 1.380(3) . ?
C78 H78 0.9300 . ?
C45 C50 1.384(3) . ?
C45 C46 1.396(3) . ?
C61 C60 1.378(3) . ?
C61 H61 0.9300 . ?
C74 C75 1.377(3) . ?
C74 H74 0.9300 . ?
C50 C49 1.378(3) . ?
C50 H50 0.9300 . ?
C65 C66 1.374(3) . ?
C65 H65 0.9300 . ?
C66 C67 1.363(3) . ?
C66 H66 0.9300 . ?
C55 C54 1.376(3) . ?
C55 H55 0.9300 . ?
C59 C60 1.371(4) . ?
C59 H59 0.9300 . ?
C68 C67 1.382(3) . ?
C68 H68 0.9300 . ?
C60 H60 0.9300 . ?
C52 C53 1.380(3) . ?
C52 H52 0.9300 . ?
C77 C76 1.377(3) . ?
C77 H77 0.9300 . ?
C76 C75 1.374(3) . ?
C76 H76 0.9300 . ?
C75 H75 0.9300 . ?
C54 C53 1.377(4) . ?
C54 H54 0.9300 . ?
C46 C47 1.383(3) . ?
C46 H46 0.9300 . ?
C67 H67 0.9300 . ?
C49 C48 1.360(4) . ?
C49 H49 0.9300 . ?
C48 C47 1.364(4) . ?
C48 H48 0.9300 . ?
C53 H53 0.9300 . ?
C47 H47 0.9300 . ?
C80 H80A 0.9600 . ?
C80 H80B 0.9600 . ?
C80 H80C 0.9600 . ?
C79 H79A 0.9600 . ?
C79 H79B 0.9600 . ?
C79 H79C 0.9600 . ?
